data_2220628
loop_
_publ_author_name
'Deng, Dongsheng'
'Liu, Ping'
'Fu, Weijun'
'Ji, Baoming'

_publ_section_title
;
 (2<i>R</i>,3<i>R</i>)-2-[(4-Chlorophenyl)hydroxymethyl]cyclopentanone
;
_journal_coeditor_code SI2143
_journal_issue 1
_journal_name_full 'Acta Crystallographica Section E'
_journal_page_first o164
_journal_page_last o165
_journal_paper_doi 10.1107/S160053680804261X
_journal_volume 65
_journal_year 2009
_chemical_formula_iupac 'C12 H13 Cl O2'
_chemical_formula_moiety 'C12 H13 Cl O2'
_chemical_formula_sum 'C12 H13 Cl O2'
_chemical_formula_weight 224.67
_chemical_name_systematic
;
(2<i>R</i>,3<i>R</i>)-2-[(4-Chlorophenyl)hydroxymethyl]cyclopentanone
;
_space_group_IT_number 19
_symmetry_cell_setting orthorhombic
_symmetry_space_group_name_Hall 'P 2ac 2ab'
_symmetry_space_group_name_H-M 'P 21 21 21'
_atom_sites_solution_hydrogens geom
_atom_sites_solution_primary direct
_atom_sites_solution_secondary difmap
_audit_creation_method SHELXL-97
_cell_angle_alpha 90.00
_cell_angle_beta 90.00
_cell_angle_gamma 90.00
_cell_formula_units_Z 4
_cell_length_a 5.74010(10)
_cell_length_b 10.4549(2)
_cell_length_c 18.2135(3)
_cell_measurement_reflns_used 2189
_cell_measurement_temperature 150(2)
_cell_measurement_theta_max 76.66
_cell_measurement_theta_min 4.88
_cell_volume 1093.03(3)
_computing_cell_refinement 'SAINT (Bruker, 2004)'
_computing_data_collection 'APEX2 (Bruker, 2004)'
_computing_data_reduction 'SAINT (Bruker, 2004)'
_computing_molecular_graphics 'SHELXTL (Sheldrick, 2008)'
_computing_publication_material 'SHELXTL (Sheldrick, 2008) and PLATON (Spek, 2003)'
_computing_structure_refinement 'SHELXL97 (Sheldrick, 2008)'
_computing_structure_solution 'SHELXS97 (Sheldrick, 2008)'
_diffrn_ambient_temperature 150(2)
_diffrn_measured_fraction_theta_full 0.966
_diffrn_measured_fraction_theta_max 0.967
_diffrn_measurement_device_type 'Bruker APEXII CCD'
_diffrn_measurement_method '\f and \w'
_diffrn_radiation_monochromator graphite
_diffrn_radiation_source 'fine-focus sealed tube'
_diffrn_radiation_type CuK\a
_diffrn_radiation_wavelength 1.54178
_diffrn_reflns_av_R_equivalents 0.0399
_diffrn_reflns_av_sigmaI/netI 0.0211
_diffrn_reflns_limit_h_max 5
_diffrn_reflns_limit_h_min -7
_diffrn_reflns_limit_k_max 12
_diffrn_reflns_limit_k_min -9
_diffrn_reflns_limit_l_max 17
_diffrn_reflns_limit_l_min -22
_diffrn_reflns_number 3762
_diffrn_reflns_theta_full 76.66
_diffrn_reflns_theta_max 76.66
_diffrn_reflns_theta_min 4.88
_diffrn_standards_interval_count 146
_diffrn_standards_interval_time 5
_diffrn_standards_number 3762
_exptl_absorpt_coefficient_mu 2.904
_exptl_absorpt_correction_T_max 0.484
_exptl_absorpt_correction_T_min 0.336
_exptl_absorpt_correction_type multi-scan
_exptl_absorpt_process_details '(SADABS; Sheldrick, 1996)'
_exptl_crystal_colour colorless
_exptl_crystal_density_diffrn 1.365
_exptl_crystal_density_method 'not measured'
_exptl_crystal_description block
_exptl_crystal_F_000 472
_exptl_crystal_size_max 0.43
_exptl_crystal_size_mid 0.31
_exptl_crystal_size_min 0.25
_refine_diff_density_max 0.337
_refine_diff_density_min -0.524
_refine_ls_abs_structure_details 'Flack (1983), 572 Friedel pairs'
_refine_ls_abs_structure_Flack 0.09(3)
_refine_ls_extinction_method none
_refine_ls_goodness_of_fit_ref 1.135
_refine_ls_hydrogen_treatment mixed
_refine_ls_matrix_type full
_refine_ls_number_parameters 146
_refine_ls_number_reflns 1936
_refine_ls_number_restraints 0
_refine_ls_restrained_S_all 1.135
_refine_ls_R_factor_all 0.0543
_refine_ls_R_factor_gt 0.0462
_refine_ls_shift/su_max 0.000
_refine_ls_shift/su_mean 0.000
_refine_ls_structure_factor_coef Fsqd
_refine_ls_weighting_details 'w=1/[\s^2^(Fo^2^)+(0.0962P)^2^+1.0311P] where P=(Fo^2^+2Fc^2^)/3'
_refine_ls_weighting_scheme calc
_refine_ls_wR_factor_gt 0.1232
_refine_ls_wR_factor_ref 0.1678
_reflns_number_gt 1865
_reflns_number_total 1936
_reflns_threshold_expression I>2\s(I)
_cod_data_source_file si2143.cif
_cod_data_source_block I
_cod_database_code 2220628
_cod_database_fobs_code 2220628

loop_
_symmetry_equiv_pos_as_xyz
'x, y, z'
'-x+1/2, -y, z+1/2'
'-x, y+1/2, -z+1/2'
'x+1/2, -y+1/2, -z'

loop_
_atom_site_type_symbol
_atom_site_label
_atom_site_fract_x
_atom_site_fract_y
_atom_site_fract_z
_atom_site_U_iso_or_equiv
_atom_site_adp_type
_atom_site_calc_flag
_atom_site_refinement_flags
_atom_site_occupancy
_atom_site_disorder_assembly
_atom_site_disorder_group
O O1 0.0477(5) 0.4383(3) 0.06246(17) 0.0418(7) Uani d . 1 . .
O O2 0.5454(4) 0.3133(2) -0.01098(14) 0.0355(6) Uani d . 1 . .
C C3 -0.0344(7) 0.7839(4) 0.1635(2) 0.0361(8) Uani d . 1 . .
H H3A -0.1615 0.7951 0.1962 0.043 Uiso calc R 1 . .
C C11 0.5311(6) 0.3306(3) 0.0549(2) 0.0303(7) Uani d . 1 . .
C C2 0.0105(6) 0.6644(3) 0.1340(2) 0.0324(7) Uani d . 1 . .
H H2A -0.0858 0.5940 0.1469 0.039 Uiso calc R 1 . .
C C6 0.2476(6) 0.5168(3) 0.05323(19) 0.0291(7) Uani d . 1 . .
H H6A 0.283(8) 0.528(4) -0.005(2) 0.035 Uiso d . 1 . .
C C10 0.5749(7) 0.2346(3) 0.1141(2) 0.0388(8) Uani d . 1 . .
H H10A 0.7174 0.1845 0.1036 0.047 Uiso calc R 1 . .
H H10B 0.4415 0.1751 0.1188 0.047 Uiso calc R 1 . .
C C12 0.2900(8) 0.8713(4) 0.0969(2) 0.0423(9) Uani d . 1 . .
H H12A 0.3851 0.9420 0.0837 0.051 Uiso calc R 1 . .
C C5 0.3327(7) 0.7509(3) 0.0683(2) 0.0373(8) Uani d . 1 . .
H H5A 0.4601 0.7397 0.0356 0.045 Uiso calc R 1 . .
C C1 0.1955(6) 0.6465(3) 0.08574(18) 0.0288(7) Uani d . 1 . .
C C7 0.4634(6) 0.4583(4) 0.08953(19) 0.0322(7) Uani d . 1 . .
H H7A 0.595(8) 0.518(5) 0.075(2) 0.039 Uiso d . 1 . .
C C4 0.1048(6) 0.8865(3) 0.1455(2) 0.0330(7) Uani d . 1 . .
C C9 0.6046(7) 0.3132(4) 0.1835(2) 0.0443(9) Uani d . 1 . .
H H9A 0.7683 0.3411 0.1894 0.053 Uiso calc R 1 . .
H H9B 0.5573 0.2637 0.2273 0.053 Uiso calc R 1 . .
C C8 0.4435(8) 0.4280(4) 0.1717(2) 0.0415(9) Uani d . 1 . .
H H8A 0.4946 0.5019 0.2017 0.050 Uiso calc R 1 . .
H H8B 0.2810 0.4063 0.1850 0.050 Uiso calc R 1 . .
Cl Cl1 0.05251(19) 1.03468(8) 0.18560(5) 0.0445(3) Uani d . 1 . .
H H1 0.075(14) 0.358(6) 0.044(4) 0.08(2) Uiso d . 1 . .

loop_
_atom_site_aniso_label
_atom_site_aniso_U_11
_atom_site_aniso_U_22
_atom_site_aniso_U_33
_atom_site_aniso_U_12
_atom_site_aniso_U_13
_atom_site_aniso_U_23
O1 0.0210(11) 0.0328(14) 0.0716(18) -0.0039(11) 0.0011(12) -0.0157(13)
O2 0.0268(11) 0.0352(13) 0.0444(13) 0.0035(11) 0.0001(11) -0.0124(10)
C3 0.0272(15) 0.042(2) 0.0396(17) 0.0004(16) 0.0043(14) -0.0058(15)
C11 0.0170(13) 0.0257(16) 0.0481(18) -0.0006(13) -0.0004(13) -0.0017(13)
C2 0.0253(15) 0.0308(17) 0.0410(17) -0.0021(13) 0.0015(13) -0.0030(14)
C6 0.0192(13) 0.0277(17) 0.0403(17) -0.0022(13) -0.0007(12) -0.0057(14)
C10 0.0382(19) 0.0217(16) 0.056(2) 0.0033(15) 0.0023(17) 0.0028(15)
C12 0.042(2) 0.035(2) 0.050(2) -0.0024(17) 0.0116(18) 0.0000(17)
C5 0.0322(17) 0.0246(17) 0.055(2) -0.0013(14) 0.0142(17) -0.0003(16)
C1 0.0244(14) 0.0285(17) 0.0334(16) 0.0043(13) -0.0034(13) -0.0020(13)
C7 0.0235(14) 0.0342(18) 0.0388(16) 0.0018(16) -0.0015(13) -0.0035(14)
C4 0.0350(17) 0.0255(16) 0.0384(16) 0.0065(14) 0.0005(14) 0.0027(13)
C9 0.0403(19) 0.046(2) 0.047(2) 0.0113(18) -0.0042(17) 0.0053(18)
C8 0.0411(19) 0.044(2) 0.0390(17) 0.0109(18) -0.0030(16) -0.0057(15)
Cl1 0.0542(6) 0.0270(4) 0.0522(5) 0.0076(4) 0.0046(4) -0.0052(3)

loop_
_atom_type_symbol
_atom_type_description
_atom_type_scat_dispersion_real
_atom_type_scat_dispersion_imag
_atom_type_scat_source
C C 0.0181 0.0091 'International Tables Vol C Tables 4.2.6.8 and 6.1.1.4'
H H 0.0000 0.0000 'International Tables Vol C Tables 4.2.6.8 and 6.1.1.4'
O O 0.0492 0.0322 'International Tables Vol C Tables 4.2.6.8 and 6.1.1.4'
Cl Cl 0.3639 0.7018 'International Tables Vol C Tables 4.2.6.8 and 6.1.1.4'

loop_
_geom_angle_atom_site_label_1
_geom_angle_atom_site_label_2
_geom_angle_atom_site_label_3
_geom_angle_site_symmetry_1
_geom_angle_site_symmetry_3
_geom_angle
_geom_angle_publ_flag
C6 O1 H1 . . 111(5) ?
C4 C3 C2 . . 120.2(3) ?
C4 C3 H3A . . 119.9 ?
C2 C3 H3A . . 119.9 ?
O2 C11 C10 . . 126.9(3) ?
O2 C11 C7 . . 123.7(3) ?
C10 C11 C7 . . 109.3(3) ?
C3 C2 C1 . . 120.5(3) ?
C3 C2 H2A . . 119.7 ?
C1 C2 H2A . . 119.7 ?
O1 C6 C1 . . 108.2(3) ?
O1 C6 C7 . . 111.8(3) ?
C1 C6 C7 . . 110.4(3) ?
O1 C6 H6A . . 109(2) ?
C1 C6 H6A . . 109(2) ?
C7 C6 H6A . . 108(2) ?
C11 C10 C9 . . 104.9(3) ?
C11 C10 H10A . . 110.8 ?
C9 C10 H10A . . 110.8 ?
C11 C10 H10B . . 110.8 ?
C9 C10 H10B . . 110.8 ?
H10A C10 H10B . . 108.8 ?
C5 C12 C4 . . 118.6(4) ?
C5 C12 H12A . . 120.7 ?
C4 C12 H12A . . 120.7 ?
C1 C5 C12 . . 122.0(3) ?
C1 C5 H5A . . 119.0 ?
C12 C5 H5A . . 119.0 ?
C5 C1 C2 . . 118.3(3) ?
C5 C1 C6 . . 120.4(3) ?
C2 C1 C6 . . 121.3(3) ?
C11 C7 C6 . . 112.1(3) ?
C11 C7 C8 . . 104.0(3) ?
C6 C7 C8 . . 116.3(3) ?
C11 C7 H7A . . 104(3) ?
C6 C7 H7A . . 104(3) ?
C8 C7 H7A . . 115(2) ?
C3 C4 C12 . . 120.3(3) ?
C3 C4 Cl1 . . 119.6(3) ?
C12 C4 Cl1 . . 120.1(3) ?
C10 C9 C8 . . 103.9(3) ?
C10 C9 H9A . . 111.0 ?
C8 C9 H9A . . 111.0 ?
C10 C9 H9B . . 111.0 ?
C8 C9 H9B . . 111.0 ?
H9A C9 H9B . . 109.0 ?
C9 C8 C7 . . 104.7(3) ?
C9 C8 H8A . . 110.8 ?
C7 C8 H8A . . 110.8 ?
C9 C8 H8B . . 110.8 ?
C7 C8 H8B . . 110.8 ?
H8A C8 H8B . . 108.9 ?

loop_
_geom_bond_atom_site_label_1
_geom_bond_atom_site_label_2
_geom_bond_site_symmetry_2
_geom_bond_distance
_geom_bond_publ_flag
O1 C6 . 1.420(4) ?
O1 H1 . 0.92(7) ?
O2 C11 . 1.216(4) ?
C3 C4 . 1.378(5) ?
C3 C2 . 1.384(5) ?
C3 H3A . 0.9500 ?
C11 C10 . 1.494(5) ?
C11 C7 . 1.528(5) ?
C2 C1 . 1.392(5) ?
C2 H2A . 0.9500 ?
C6 C1 . 1.510(5) ?
C6 C7 . 1.531(5) ?
C6 H6A . 1.08(4) ?
C10 C9 . 1.517(6) ?
C10 H10A . 0.9900 ?
C10 H10B . 0.9900 ?
C12 C5 . 1.384(6) ?
C12 C4 . 1.392(5) ?
C12 H12A . 0.9500 ?
C5 C1 . 1.383(5) ?
C5 H5A . 0.9500 ?
C7 C8 . 1.534(5) ?
C7 H7A . 1.01(5) ?
C4 Cl1 . 1.739(4) ?
C9 C8 . 1.530(5) ?
C9 H9A . 0.9900 ?
C9 H9B . 0.9900 ?
C8 H8A . 0.9900 ?
C8 H8B . 0.9900 ?

loop_
_geom_hbond_atom_site_label_D
_geom_hbond_atom_site_label_H
_geom_hbond_atom_site_label_A
_geom_hbond_site_symmetry_A
_geom_hbond_distance_DH
_geom_hbond_distance_HA
_geom_hbond_distance_DA
_geom_hbond_angle_DHA
O1 H1 O2 4_455 0.92(7) 1.89(7) 2.793(4) 165(7)
C10 H10A O2 4_555 0.99 2.53 3.328(5) 138
C5 H5A Cg2 3_565 0.95 2.96 3.818(4) 150

loop_
_geom_torsion_atom_site_label_1
_geom_torsion_atom_site_label_2
_geom_torsion_atom_site_label_3
_geom_torsion_atom_site_label_4
_geom_torsion_site_symmetry_1
_geom_torsion_site_symmetry_2
_geom_torsion_site_symmetry_3
_geom_torsion_site_symmetry_4
_geom_torsion
_geom_torsion_publ_flag
C4 C3 C2 C1 . . . . -0.3(5) ?
O2 C11 C10 C9 . . . . 163.5(4) ?
C7 C11 C10 C9 . . . . -16.5(4) ?
C4 C12 C5 C1 . . . . 0.8(7) ?
C12 C5 C1 C2 . . . . -0.4(6) ?
C12 C5 C1 C6 . . . . 179.9(4) ?
C3 C2 C1 C5 . . . . 0.1(5) ?
C3 C2 C1 C6 . . . . 179.8(3) ?
O1 C6 C1 C5 . . . . -163.3(3) ?
C7 C6 C1 C5 . . . . 74.0(4) ?
O1 C6 C1 C2 . . . . 17.0(4) ?
C7 C6 C1 C2 . . . . -105.7(4) ?
O2 C11 C7 C6 . . . . 47.5(4) ?
C10 C11 C7 C6 . . . . -132.5(3) ?
O2 C11 C7 C8 . . . . 173.9(4) ?
C10 C11 C7 C8 . . . . -6.1(4) ?
O1 C6 C7 C11 . . . . 63.0(4) ?
C1 C6 C7 C11 . . . . -176.4(3) ?
O1 C6 C7 C8 . . . . -56.5(4) ?
C1 C6 C7 C8 . . . . 64.1(4) ?
C2 C3 C4 C12 . . . . 0.7(6) ?
C2 C3 C4 Cl1 . . . . -177.7(3) ?
C5 C12 C4 C3 . . . . -1.0(6) ?
C5 C12 C4 Cl1 . . . . 177.4(3) ?
C11 C10 C9 C8 . . . . 32.5(4) ?
C10 C9 C8 C7 . . . . -36.6(4) ?
C11 C7 C8 C9 . . . . 26.1(4) ?
C6 C7 C8 C9 . . . . 149.8(3) ?

loop_
_cod_related_entry_id
_cod_related_entry_database
_cod_related_entry_code
1 ChemSpider 24741432
